data_8102013
loop_
_publ_author_name
'Zhang, B.-S.'

_publ_section_title
;
Crystal structure of (2,2'-bipyridine-N,N')bis(2-fluorobenzoato)lead
(II), Pb(C~7~H~4~O~2~F)~2~(C~10~H~8~N~2~)
;
_journal_issue 3
_journal_name_full 'Zeitschrift f\"ur Kristallographie - New Crystal Structures'
_journal_page_first 355
_journal_page_last 356
_journal_volume 221
_journal_year 2006
_chemical_formula_structural Pb(C7H4O2F)2(C10H8N2)
_chemical_formula_sum 'C24 H16 F2 N2 O4 Pb'
_chemical_formula_weight 641.58
_chemical_name_systematic
; 
(2,2'-bipyridine-N,N')bis(2-fluorobenzoato)lead(II)
;
_space_group_IT_number 2
_symmetry_cell_setting triclinic
_symmetry_space_group_name_Hall '-P 1'
_symmetry_space_group_name_H-M 'P -1'
_atom_sites_solution_hydrogens geom
_atom_sites_solution_primary direct
_atom_sites_solution_secondary difmap
_audit_creation_method SHELXL-97
_cell_angle_alpha 82.84(3)
_cell_angle_beta 85.53(3)
_cell_angle_gamma 70.25(3)
_cell_formula_units_Z 2
_cell_length_a 9.4943(19)
_cell_length_b 10.231(2)
_cell_length_c 11.996(2)
_cell_measurement_temperature 293(2)
_cell_volume 1087.3(4)
_computing_structure_refinement 'SHELXL-97 (Sheldrick, 1997)'
_computing_structure_solution 'SHELXS-97 (Sheldrick, 1990)'
_diffrn_ambient_temperature 293(2)
_diffrn_measured_fraction_theta_full 0.993
_diffrn_measured_fraction_theta_max 0.993
_diffrn_measurement_device_type 'Rigaku R-AXIS RAPID'
_diffrn_measurement_method omega
_diffrn_radiation_monochromator graphite
_diffrn_radiation_source 'fine-focus sealed tube'
_diffrn_radiation_type MoK\a
_diffrn_radiation_wavelength 0.71073
_diffrn_reflns_av_R_equivalents 0.0240
_diffrn_reflns_av_sigmaI/netI 0.0322
_diffrn_reflns_limit_h_max 12
_diffrn_reflns_limit_h_min -12
_diffrn_reflns_limit_k_max 11
_diffrn_reflns_limit_k_min -13
_diffrn_reflns_limit_l_max 15
_diffrn_reflns_limit_l_min -15
_diffrn_reflns_number 10774
_diffrn_reflns_theta_full 26.00
_diffrn_reflns_theta_max 27.48
_diffrn_reflns_theta_min 3.24
_exptl_absorpt_coefficient_mu 7.809
_exptl_crystal_colour yellowish
_exptl_crystal_density_diffrn 1.959
_exptl_crystal_density_method 'not measured'
_exptl_crystal_description block
_exptl_crystal_F_000 612
_exptl_crystal_size_max 0.33
_exptl_crystal_size_mid 0.25
_exptl_crystal_size_min 0.13
_refine_diff_density_max 0.952
_refine_diff_density_min -0.797
_refine_diff_density_rms 0.094
_refine_ls_extinction_method none
_refine_ls_goodness_of_fit_ref 1.035
_refine_ls_hydrogen_treatment mixed
_refine_ls_matrix_type full
_refine_ls_number_parameters 411
_refine_ls_number_reflns 4241
_refine_ls_number_restraints 0
_refine_ls_restrained_S_all 1.035
_refine_ls_R_factor_all 0.0327
_refine_ls_R_factor_gt 0.0273
_refine_ls_shift/su_max 0.000
_refine_ls_shift/su_mean 0.000
_refine_ls_structure_factor_coef Fsqd
_refine_ls_weighting_details 'calc w=1/[\s^2^(Fo^2^)+(0.0260P)^2^+2.1000P] where P=(Fo^2^+2Fc^2^)/3'
_refine_ls_weighting_scheme calc
_refine_ls_wR_factor_gt 0.0604
_refine_ls_wR_factor_ref 0.0626
_reflns_number_gt 4285
_reflns_number_total 4932
_reflns_threshold_expression >2sigma(I)
_cod_data_source_file 1267-1828.cff
_cod_data_source_block d
_cod_original_cell_volume 1087.4(4)
_cod_original_sg_symbol_H-M P-1
_cod_database_code 8102013

loop_
_symmetry_equiv_pos_as_xyz
'x, y, z'
'-x, -y, -z'

loop_
_atom_site_label
_atom_site_type_symbol
_atom_site_fract_x
_atom_site_fract_y
_atom_site_fract_z
_atom_site_U_iso_or_equiv
_atom_site_adp_type
_atom_site_occupancy
_atom_site_symmetry_multiplicity
_atom_site_Wyckoff_symbol
_atom_site_calc_flag
_atom_site_refinement_flags
_atom_site_disorder_assembly
_atom_site_disorder_group
Pb1 Pb 0.75171(2) 0.542835(18) 0.502478(16) 0.04476(7) Uani 1 2 i d . . .
O1 O 0.6368(8) 0.6203(10) 0.6709(6) 0.161(4) Uani 1 2 i d . B .
O2 O 0.4620(7) 0.5838(10) 0.6053(5) 0.150(3) Uani 1 2 i d . B .
O3 O 0.8516(8) 0.3068(7) 0.6594(6) 0.141(3) Uani 1 2 i d . B .
O4 O 0.9762(5) 0.4546(4) 0.6239(3) 0.0634(10) Uani 1 2 i d . B .
F1 F 0.2053(8) 0.6559(11) 0.7258(7) 0.150(4) Uani 0.747(12) 2 i d P A -1
F1' F 0.628(2) 0.672(3) 0.8639(14) 0.113(9) Uani 0.253(12) 2 i d P A -2
F2 F 1.0244(8) 0.0663(6) 0.7797(5) 0.142(2) Uani 1 2 i d . B .
N1A N 0.6088(16) 0.7716(15) 0.3859(12) 0.046(3) Uani 0.522(10) 2 i d P B -1
C1A C 0.5167(19) 0.7663(12) 0.3052(15) 0.076(5) Uani 0.522(10) 2 i d P B -1
H1A H 0.4830 0.6905 0.3075 0.092 Uiso 0.522(10) 2 i calc PR B -1
C2A C 0.473(2) 0.8807(15) 0.2161(13) 0.085(5) Uani 0.522(10) 2 i d P B -1
H2A H 0.4229 0.8731 0.1546 0.102 Uiso 0.522(10) 2 i calc PR B -1
C3A C 0.505(2) 0.9984(15) 0.2240(15) 0.082(4) Uani 0.522(10) 2 i d P B -1
H3A H 0.4725 1.0737 0.1692 0.098 Uiso 0.522(10) 2 i calc PR B -1
C4A C 0.583(2) 1.0081(14) 0.3100(14) 0.075(4) Uani 0.522(10) 2 i d P B -1
H4A H 0.6006 1.0907 0.3164 0.090 Uiso 0.522(10) 2 i calc PR B -1
C5A C 0.637(2) 0.891(2) 0.3908(16) 0.040(4) Uani 0.522(10) 2 i d P B -1
N2A N 0.7897(19) 0.7649(17) 0.5442(11) 0.047(3) Uani 0.522(10) 2 i d P B -1
C6A C 0.729(2) 0.890(3) 0.4863(15) 0.048(4) Uani 0.522(10) 2 i d P B -1
C7A C 0.7410(17) 1.0127(14) 0.5138(14) 0.061(3) Uani 0.522(10) 2 i d P B -1
H7A H 0.6949 1.0967 0.4710 0.073 Uiso 0.522(10) 2 i calc PR B -1
C8A C 0.8209(14) 1.0098(12) 0.6040(16) 0.073(4) Uani 0.522(10) 2 i d P B -1
H8A H 0.8291 1.0917 0.6244 0.087 Uiso 0.522(10) 2 i calc PR B -1
C9A C 0.8892(15) 0.8836(13) 0.6645(15) 0.078(4) Uani 0.522(10) 2 i d P B -1
H9A H 0.9469 0.8780 0.7252 0.093 Uiso 0.522(10) 2 i calc PR B -1
C10A C 0.8707(11) 0.7667(10) 0.6338(11) 0.064(3) Uani 0.522(10) 2 i d P B -1
H10A H 0.9160 0.6824 0.6765 0.076 Uiso 0.522(10) 2 i calc PR B -1
N1B N 0.5646(11) 0.7630(10) 0.3707(11) 0.047(5) Uani 0.478(10) 2 i d PR B -2
C1B C 0.4490(11) 0.7487(10) 0.3143(11) 0.103(8) Uani 0.478(10) 2 i d PR B -2
H1B H 0.4333 0.6632 0.3188 0.123 Uiso 0.478(10) 2 i calc PR B -2
C2B C 0.3639(19) 0.8574(16) 0.2553(12) 0.074(4) Uani 0.478(10) 2 i d P B -2
H2B H 0.2852 0.8494 0.2183 0.089 Uiso 0.478(10) 2 i calc PR B -2
C3B C 0.386(2) 0.9832(19) 0.2457(13) 0.085(5) Uani 0.478(10) 2 i d P B -2
H3B H 0.3276 1.0578 0.1987 0.102 Uiso 0.478(10) 2 i calc PR B -2
C4B C 0.493(2) 0.9990(17) 0.3041(17) 0.075(5) Uani 0.478(10) 2 i d P B -2
H4B H 0.5042 1.0860 0.3018 0.090 Uiso 0.478(10) 2 i calc PR B -2
C5B C 0.586(2) 0.884(3) 0.368(2) 0.047(4) Uani 0.478(10) 2 i d P B -2
N2B N 0.790(2) 0.779(2) 0.4934(11) 0.043(3) Uani 0.478(10) 2 i d P B -2
C6B C 0.703(2) 0.898(2) 0.4381(17) 0.042(4) Uani 0.478(10) 2 i d P B -2
C7B C 0.7266(19) 1.0242(16) 0.4445(17) 0.068(4) Uani 0.478(10) 2 i d P B -2
H7B H 0.6689 1.1057 0.4038 0.081 Uiso 0.478(10) 2 i calc PR B -2
C8B C 0.837(2) 1.0259(15) 0.5125(16) 0.071(4) Uani 0.478(10) 2 i d P B -2
H8B H 0.8530 1.1093 0.5191 0.085 Uiso 0.478(10) 2 i calc PR B -2
C9B C 0.9204(15) 0.9069(15) 0.5687(14) 0.066(4) Uani 0.478(10) 2 i d P B -2
H9B H 0.9941 0.9068 0.6154 0.079 Uiso 0.478(10) 2 i calc PR B -2
C10B C 0.8956(15) 0.7854(14) 0.5565(13) 0.056(3) Uani 0.478(10) 2 i d P B -2
H10B H 0.9560 0.7030 0.5944 0.067 Uiso 0.478(10) 2 i calc PR B -2
C11 C 0.5133(7) 0.6153(5) 0.6802(6) 0.0611(15) Uani 1 2 i d . . .
C12 C 0.4285(6) 0.6447(5) 0.7921(5) 0.0577(14) Uani 1 2 i d . A .
C13 C 0.2821(8) 0.6590(7) 0.8084(7) 0.083(2) Uani 1 2 i d . . .
H13 H 0.2295 0.6528 0.7481 0.100 Uiso 0.253(12) 2 i calc PR A -2
C14 C 0.2065(10) 0.6830(9) 0.9126(10) 0.111(3) Uani 1 2 i d . A .
H14 H 0.1055 0.6922 0.9218 0.134 Uiso 1 2 i calc R . .
C15 C 0.2841(14) 0.6924(9) 1.0003(9) 0.116(4) Uani 1 2 i d . . .
H15 H 0.2362 0.7061 1.0706 0.139 Uiso 1 2 i calc R A .
C16 C 0.4297(13) 0.6819(11) 0.9864(8) 0.123(3) Uani 1 2 i d . A .
H16 H 0.4809 0.6917 1.0461 0.148 Uiso 1 2 i calc R . .
C17 C 0.5012(10) 0.6570(9) 0.8845(7) 0.096(2) Uani 1 2 i d . . .
H17 H 0.6022 0.6478 0.8764 0.115 Uiso 0.747(12) 2 i calc PR A -1
C18 C 0.9484(8) 0.3523(7) 0.6813(5) 0.0703(17) Uani 1 2 i d . . .
C19 C 1.0414(6) 0.2880(6) 0.7820(5) 0.0571(13) Uani 1 2 i d . B .
C20 C 1.0723(8) 0.1518(8) 0.8266(6) 0.0771(18) Uani 1 2 i d . . .
C21 C 1.1562(11) 0.0950(10) 0.9205(8) 0.117(3) Uani 1 2 i d . B .
H21 H 1.1786 0.0012 0.9472 0.140 Uiso 1 2 i calc R . .
C22 C 1.2044(14) 0.1814(14) 0.9719(10) 0.159(5) Uani 1 2 i d . . .
H22 H 1.2608 0.1456 1.0356 0.191 Uiso 1 2 i calc R B .
C23 C 1.1735(13) 0.3186(13) 0.9341(9) 0.143(4) Uani 1 2 i d . B .
H23 H 1.2047 0.3762 0.9732 0.172 Uiso 1 2 i calc R . .
C24 C 1.0948(8) 0.3719(10) 0.8365(6) 0.092(2) Uani 1 2 i d . . .
H24 H 1.0780 0.4644 0.8077 0.111 Uiso 1 2 i calc R B .

loop_
_atom_site_aniso_label
_atom_site_aniso_U_11
_atom_site_aniso_U_22
_atom_site_aniso_U_33
_atom_site_aniso_U_23
_atom_site_aniso_U_13
_atom_site_aniso_U_12
Pb1 0.04500(11) 0.03689(10) 0.05160(12) -0.00612(8) -0.00011(7) -0.01242(7)
O1 0.119(5) 0.266(9) 0.168(6) -0.150(7) 0.091(5) -0.129(6)
O2 0.100(4) 0.278(10) 0.056(3) -0.022(4) 0.000(3) -0.044(5)
O3 0.181(6) 0.140(5) 0.152(5) 0.079(4) -0.111(5) -0.129(5)
O4 0.078(3) 0.066(2) 0.055(2) 0.0025(19) -0.0039(19) -0.037(2)
F1 0.074(5) 0.232(10) 0.139(7) -0.031(6) -0.013(4) -0.039(5)
F1' 0.096(14) 0.20(2) 0.075(11) -0.042(12) -0.005(9) -0.085(14)
F2 0.193(6) 0.099(4) 0.147(5) 0.022(3) -0.068(4) -0.064(4)
N1A 0.057(8) 0.041(7) 0.040(5) -0.005(4) -0.023(6) -0.012(5)
C1A 0.093(12) 0.039(6) 0.098(11) -0.021(6) -0.078(10) -0.001(6)
C2A 0.107(13) 0.058(8) 0.073(9) -0.004(7) -0.036(9) -0.001(8)
C3A 0.093(12) 0.060(8) 0.074(10) 0.016(8) -0.021(9) -0.007(7)
C4A 0.084(10) 0.043(6) 0.088(11) 0.015(6) -0.005(9) -0.016(7)
C5A 0.032(10) 0.039(6) 0.050(11) -0.010(7) 0.003(7) -0.011(8)
N2A 0.045(6) 0.032(5) 0.062(8) -0.002(8) -0.013(8) -0.008(4)
C6A 0.040(7) 0.047(9) 0.054(10) -0.007(10) 0.001(8) -0.010(6)
C7A 0.062(8) 0.038(6) 0.080(10) -0.005(7) -0.004(8) -0.013(5)
C8A 0.062(8) 0.047(6) 0.121(13) -0.032(8) 0.006(8) -0.028(6)
C9A 0.065(8) 0.061(7) 0.112(13) -0.026(8) -0.020(8) -0.017(6)
C10A 0.061(7) 0.045(6) 0.086(10) -0.009(7) -0.022(7) -0.014(5)
N1B 0.044(8) 0.032(5) 0.067(10) -0.014(5) -0.026(7) -0.007(5)
C1B 0.100(15) 0.086(12) 0.138(17) -0.036(11) -0.059(14) -0.032(11)
C2B 0.070(10) 0.074(9) 0.067(9) 0.000(7) -0.021(8) -0.008(8)
C3B 0.094(13) 0.088(12) 0.056(8) 0.023(8) -0.020(9) -0.017(10)
C4B 0.102(15) 0.058(8) 0.063(10) 0.004(8) 0.011(11) -0.030(10)
C5B 0.050(12) 0.046(9) 0.046(9) -0.004(7) 0.000(8) -0.017(10)
N2B 0.045(6) 0.038(7) 0.045(7) 0.002(8) -0.001(7) -0.016(5)
C6B 0.036(11) 0.039(7) 0.051(12) -0.003(11) 0.008(9) -0.013(8)
C7B 0.080(10) 0.043(7) 0.078(10) -0.001(8) 0.012(9) -0.023(6)
C8B 0.073(10) 0.065(9) 0.096(13) -0.030(9) 0.023(9) -0.049(8)
C9B 0.061(8) 0.075(9) 0.078(10) -0.025(8) 0.000(7) -0.039(7)
C10B 0.049(7) 0.061(7) 0.064(8) -0.022(7) 0.013(6) -0.024(6)
C11 0.064(4) 0.041(3) 0.075(4) -0.012(3) 0.020(3) -0.016(2)
C12 0.061(3) 0.036(2) 0.076(4) -0.009(3) 0.014(3) -0.020(2)
C13 0.056(4) 0.076(4) 0.109(6) -0.002(4) 0.012(4) -0.017(3)
C14 0.075(5) 0.090(6) 0.162(9) -0.020(6) 0.060(6) -0.028(4)
C15 0.147(9) 0.087(5) 0.120(8) -0.041(6) 0.076(7) -0.052(6)
C16 0.143(9) 0.153(9) 0.099(6) -0.071(6) 0.048(6) -0.074(7)
C17 0.094(6) 0.112(6) 0.103(6) -0.057(5) 0.034(5) -0.056(5)
C18 0.088(4) 0.077(4) 0.057(3) 0.015(3) -0.018(3) -0.046(4)
C19 0.046(3) 0.073(4) 0.051(3) -0.001(3) 0.000(2) -0.019(3)
C20 0.070(4) 0.077(4) 0.082(5) -0.008(4) -0.010(3) -0.020(3)
C21 0.123(7) 0.085(6) 0.116(7) 0.014(5) -0.049(6) 0.001(5)
C22 0.167(11) 0.138(10) 0.152(10) 0.006(8) -0.107(9) -0.011(8)
C23 0.166(10) 0.136(9) 0.132(8) -0.010(7) -0.090(8) -0.038(8)
C24 0.087(5) 0.117(6) 0.077(5) -0.006(4) -0.026(4) -0.036(5)

loop_
_atom_type_symbol
_atom_type_description
_atom_type_scat_dispersion_real
_atom_type_scat_dispersion_imag
_atom_type_scat_source
C C 0.0033 0.0016 'International Tables Vol C Tables 4.2.6.8 and 6.1.1.4'
H H 0.0000 0.0000 'International Tables Vol C Tables 4.2.6.8 and 6.1.1.4'
N N 0.0061 0.0033 'International Tables Vol C Tables 4.2.6.8 and 6.1.1.4'
O O 0.0106 0.0060 'International Tables Vol C Tables 4.2.6.8 and 6.1.1.4'
F F 0.0171 0.0103 'International Tables Vol C Tables 4.2.6.8 and 6.1.1.4'
Pb Pb -3.3944 10.1111 'International Tables Vol C Tables 4.2.6.8 and 6.1.1.4'

loop_
_geom_angle_atom_site_label_1
_geom_angle_atom_site_label_2
_geom_angle_atom_site_label_3
_geom_angle
_geom_angle_site_symmetry_1
_geom_angle_site_symmetry_3
_geom_angle_publ_flag
O1 Pb1 O4 80.8(2) . . ?
O1 Pb1 N2B 78.6(4) . . ?
O4 Pb1 N2B 85.2(4) . . ?
O1 Pb1 N2A 66.8(4) . . ?
O4 Pb1 N2A 76.8(4) . . ?
N2B Pb1 N2A 13.7(3) . . ?
O1 Pb1 N1A 93.5(4) . . ?
O4 Pb1 N1A 137.2(4) . . ?
N2B Pb1 N1A 52.3(5) . . ?
N2A Pb1 N1A 62.3(5) . . ?
O1 Pb1 N1B 94.6(4) . . ?
O4 Pb1 N1B 147.4(2) . . ?
N2B Pb1 N1B 62.4(4) . . ?
N2A Pb1 N1B 71.8(4) . . ?
N1A Pb1 N1B 10.2(4) . . ?
C11 O1 Pb1 110.8(5) . . ?
C18 O4 Pb1 99.5(4) . . ?
C1A N1A C5A 119.0(14) . . ?
C1A N1A Pb1 118.3(10) . . ?
C5A N1A Pb1 122.0(11) . . ?
C2A C1A N1A 119.1(14) . . ?
C2A C1A H1A 120.4 . . ?
N1A C1A H1A 120.4 . . ?
C1A C2A C3A 119.0(13) . . ?
C1A C2A H2A 120.5 . . ?
C3A C2A H2A 120.5 . . ?
C2A C3A C4A 121.0(14) . . ?
C2A C3A H3A 119.5 . . ?
C4A C3A H3A 119.5 . . ?
C3A C4A C5A 119.2(15) . . ?
C3A C4A H4A 120.4 . . ?
C5A C4A H4A 120.4 . . ?
C4A C5A N1A 121.8(16) . . ?
C4A C5A C6A 123.1(16) . . ?
N1A C5A C6A 115.1(17) . . ?
C6A N2A C10A 114.4(15) . . ?
C6A N2A Pb1 124.1(11) . . ?
C10A N2A Pb1 121.4(10) . . ?
C7A C6A N2A 124.1(15) . . ?
C7A C6A C5A 120.5(18) . . ?
N2A C6A C5A 115.3(18) . . ?
C8A C7A C6A 119.5(14) . . ?
C8A C7A H7A 120.3 . . ?
C6A C7A H7A 120.3 . . ?
C7A C8A C9A 118.7(11) . . ?
C7A C8A H8A 120.6 . . ?
C9A C8A H8A 120.6 . . ?
C10A C9A C8A 118.8(12) . . ?
C10A C9A H9A 120.6 . . ?
C8A C9A H9A 120.6 . . ?
C9A C10A N2A 124.5(12) . . ?
C9A C10A H10A 117.7 . . ?
N2A C10A H10A 117.7 . . ?
C1B N1B C5B 122.0(9) . . ?
C1B N1B Pb1 121.69(19) . . ?
C5B N1B Pb1 116.3(10) . . ?
N1B C1B C2B 118.3(9) . . ?
N1B C1B H1B 120.9 . . ?
C2B C1B H1B 120.9 . . ?
C3B C2B C1B 122.0(14) . . ?
C3B C2B H2B 119.0 . . ?
C1B C2B H2B 119.0 . . ?
C4B C3B C2B 119.8(14) . . ?
C4B C3B H3B 120.1 . . ?
C2B C3B H3B 120.1 . . ?
C3B C4B C5B 119.6(17) . . ?
C3B C4B H4B 120.2 . . ?
C5B C4B H4B 120.2 . . ?
C4B C5B N1B 118.2(16) . . ?
C4B C5B C6B 121(2) . . ?
N1B C5B C6B 120.3(19) . . ?
C6B N2B C10B 118.1(18) . . ?
C6B N2B Pb1 125.0(13) . . ?
C10B N2B Pb1 116.6(12) . . ?
C7B C6B N2B 121(2) . . ?
C7B C6B C5B 123.2(19) . . ?
N2B C6B C5B 115.9(19) . . ?
C6B C7B C8B 118.7(16) . . ?
C6B C7B H7B 120.7 . . ?
C8B C7B H7B 120.7 . . ?
C7B C8B C9B 119.6(13) . . ?
C7B C8B H8B 120.2 . . ?
C9B C8B H8B 120.2 . . ?
C10B C9B C8B 119.1(13) . . ?
C10B C9B H9B 120.5 . . ?
C8B C9B H9B 120.5 . . ?
C9B C10B N2B 123.5(15) . . ?
C9B C10B H10B 118.2 . . ?
N2B C10B H10B 118.2 . . ?
O2 C11 O1 120.0(7) . . ?
O2 C11 C12 122.2(6) . . ?
O1 C11 C12 117.7(7) . . ?
C13 C12 C17 116.5(7) . . ?
C13 C12 C11 123.0(7) . . ?
C17 C12 C11 120.5(6) . . ?
F1 C13 C12 120.2(8) . . ?
F1 C13 C14 117.4(8) . . ?
C12 C13 C14 122.3(9) . . ?
F1 C13 H13 2.6 . . ?
C12 C13 H13 118.8 . . ?
C14 C13 H13 118.8 . . ?
C15 C14 C13 118.5(8) . . ?
C15 C14 H14 120.8 . . ?
C13 C14 H14 120.8 . . ?
C14 C15 C16 120.7(8) . . ?
C14 C15 H15 119.6 . . ?
C16 C15 H15 119.6 . . ?
C15 C16 C17 119.7(10) . . ?
C15 C16 H16 120.2 . . ?
C17 C16 H16 120.2 . . ?
F1' C17 C16 120.3(11) . . ?
F1' C17 C12 116.0(10) . . ?
C16 C17 C12 122.3(8) . . ?
F1' C17 H17 12.6 . . ?
C16 C17 H17 118.9 . . ?
C12 C17 H17 118.9 . . ?
O3 C18 O4 123.9(6) . . ?
O3 C18 C19 119.8(5) . . ?
O4 C18 C19 116.3(5) . . ?
C20 C19 C24 117.5(6) . . ?
C20 C19 C18 124.1(6) . . ?
C24 C19 C18 118.4(6) . . ?
F2 C20 C19 120.8(6) . . ?
F2 C20 C21 115.9(7) . . ?
C19 C20 C21 123.3(8) . . ?
C22 C21 C20 117.2(9) . . ?
C22 C21 H21 121.4 . . ?
C20 C21 H21 121.4 . . ?
C21 C22 C23 122.4(9) . . ?
C21 C22 H22 118.8 . . ?
C23 C22 H22 118.8 . . ?
C22 C23 C24 119.4(10) . . ?
C22 C23 H23 120.3 . . ?
C24 C23 H23 120.3 . . ?
C19 C24 C23 120.2(9) . . ?
C19 C24 H24 119.9 . . ?
C23 C24 H24 119.9 . . ?

loop_
_geom_bond_atom_site_label_1
_geom_bond_atom_site_label_2
_geom_bond_distance
_geom_bond_site_symmetry_2
_geom_bond_publ_flag
Pb1 O1 2.317(6) . ?
Pb1 O4 2.517(4) . ?
Pb1 N2B 2.547(18) . ?
Pb1 N2A 2.532(16) . ?
Pb1 N1A 2.571(14) . ?
Pb1 N1B 2.752(11) . ?
O1 C11 1.187(8) . ?
O2 C11 1.181(9) . ?
O3 C18 1.221(7) . ?
O4 C18 1.272(7) . ?
F1 C13 1.284(10) . ?
F1' C17 1.266(17) . ?
F2 C20 1.311(8) . ?
N1A C1A 1.371(13) . ?
N1A C5A 1.34(3) . ?
C1A C2A 1.45(2) . ?
C1A H1A 0.9300 . ?
C2A C3A 1.35(2) . ?
C2A H2A 0.9300 . ?
C3A C4A 1.35(2) . ?
C3A H3A 0.9300 . ?
C4A C5A 1.42(2) . ?
C4A H4A 0.9300 . ?
C5A C6A 1.490(18) . ?
N2A C6A 1.34(3) . ?
N2A C10A 1.375(16) . ?
C6A C7A 1.38(3) . ?
C7A C8A 1.36(2) . ?
C7A H7A 0.9300 . ?
C8A C9A 1.37(2) . ?
C8A H8A 0.9300 . ?
C9A C10A 1.362(15) . ?
C9A H9A 0.9300 . ?
C10A H10A 0.9300 . ?
N1B C1B 1.3900 . ?
N1B C5B 1.32(3) . ?
C1B C2B 1.295(16) . ?
C1B H1B 0.9300 . ?
C2B C3B 1.36(2) . ?
C2B H2B 0.9300 . ?
C3B C4B 1.34(3) . ?
C3B H3B 0.9300 . ?
C4B C5B 1.39(3) . ?
C4B H4B 0.9300 . ?
C5B C6B 1.49(2) . ?
N2B C6B 1.34(3) . ?
N2B C10B 1.33(2) . ?
C6B C7B 1.40(3) . ?
C7B C8B 1.38(3) . ?
C7B H7B 0.9300 . ?
C8B C9B 1.34(2) . ?
C8B H8B 0.9300 . ?
C9B C10B 1.368(18) . ?
C9B H9B 0.9300 . ?
C10B H10B 0.9300 . ?
C11 C12 1.519(8) . ?
C12 C13 1.349(9) . ?
C12 C17 1.390(10) . ?
C13 C14 1.399(12) . ?
C13 H13 0.9300 . ?
C14 C15 1.361(14) . ?
C14 H14 0.9300 . ?
C15 C16 1.349(14) . ?
C15 H15 0.9300 . ?
C16 C17 1.360(11) . ?
C16 H16 0.9300 . ?
C17 H17 0.9300 . ?
C18 C19 1.499(8) . ?
C19 C20 1.370(9) . ?
C19 C24 1.380(10) . ?
C20 C21 1.380(10) . ?
C21 C22 1.351(14) . ?
C21 H21 0.9300 . ?
C22 C23 1.359(16) . ?
C22 H22 0.9300 . ?
C23 C24 1.389(11) . ?
C23 H23 0.9300 . ?
C24 H24 0.9300 . ?
